data_1531711
loop_
_publ_author_name
'Knee, C.S.'
'Weller, M.T.'

_publ_section_title
;
 A neutron powder diffraction study of the ferromagnetic superconductor Ru
 Sr2 (Gd1.3 Ce0.7) Cu2 O10-d
;
_journal_name_full 'Materials Research Society Symposia Proceedings'
_journal_page_first II9.7.1
_journal_page_last II9.7.6
_journal_volume 659
_journal_year 2001
_chemical_formula_sum 'Ce0.7 Cu2 Gd1.3 O9.9 Ru Sr2'
_chemical_name_systematic 'Ru Sr2 (Gd1.3 Ce0.7) Cu2 O9.9'
_space_group_IT_number 139
_symmetry_space_group_name_Hall '-I 4 2'
_symmetry_space_group_name_H-M 'I 4/m m m'
_cell_angle_alpha 90
_cell_angle_beta 90
_cell_angle_gamma 90
_cell_formula_units_Z 2
_cell_length_a 3.82843
_cell_length_b 3.82843
_cell_length_c 28.505
_cell_volume 417.794
_citation_journal_id_ASTM MRSPDH
_cod_data_source_file Knee_MRSPDH_2001_1728.cif
_cod_data_source_block Ce0.7Cu2Gd1.3O9.9Ru1Sr2
_cod_original_cell_volume 417.7942
_cod_original_formula_sum 'Ce0.7 Cu2 Gd1.3 O9.9 Ru1 Sr2'
_cod_database_code 1531711

loop_
_symmetry_equiv_pos_as_xyz
x,y,z
-y,x,z
-x,-y,z
y,-x,z
x,-y,-z
y,x,-z
-x,y,-z
-y,-x,-z
-x,-y,-z
y,-x,-z
x,y,-z
-y,x,-z
-x,y,z
-y,-x,z
x,-y,z
y,x,z
x+1/2,y+1/2,z+1/2
-y+1/2,x+1/2,z+1/2
-x+1/2,-y+1/2,z+1/2
y+1/2,-x+1/2,z+1/2
x+1/2,-y+1/2,-z+1/2
y+1/2,x+1/2,-z+1/2
-x+1/2,y+1/2,-z+1/2
-y+1/2,-x+1/2,-z+1/2
-x+1/2,-y+1/2,-z+1/2
y+1/2,-x+1/2,-z+1/2
x+1/2,y+1/2,-z+1/2
-y+1/2,x+1/2,-z+1/2
-x+1/2,y+1/2,z+1/2
-y+1/2,-x+1/2,z+1/2
x+1/2,-y+1/2,z+1/2
y+1/2,x+1/2,z+1/2

loop_
_atom_site_label
_atom_site_type_symbol
_atom_site_fract_x
_atom_site_fract_y
_atom_site_fract_z
_atom_site_occupancy
_atom_site_U_iso_or_equiv
O2 O-2 0 0.5 0.1493 1 0.0
Ce1 Ce+3 0.5 0.5 0.2049 0.35 0.0
Gd1 Gd+3 0.5 0.5 0.2049 0.65 0.0
Sr1 Sr+2 0.5 0.5 0.0777 1 0.0
O1 O-2 0 0 0.0666 1 0.0
O4 O-2 0 0.5 0.25 0.95 0.0
O3 O-2 0.138 0.5 0 0.5 0.0
Cu1 Cu+2 0 0 0.1436 1 0.0
Ru1 Ru+4 0 0 0 1 0.0
